data_7235514
loop_
_publ_author_name
'Chen, Jin-Long'
'Zhao, Zhi-Min'
'Xue, Xue'
'Tang, Gui-Hua'
'Zhu, Long-Ping'
'Yang, De-Po'
'Jiang, Lin'

_publ_section_title
;
 Bioactive norditerpenoids from Flickingeria fimbriata
;
_journal_issue 28
_journal_name_full 'RSC Adv.'
_journal_page_first 14447
_journal_paper_doi 10.1039/C4RA00835A
_journal_volume 4
_journal_year 2014
_chemical_absolute_configuration ad
_chemical_formula_moiety 'C22 H34 O5'
_chemical_formula_sum 'C22 H34 O5'
_chemical_formula_weight 378.49
_chemical_name_common Flickinflimbrolide-2,3-acetonide
_space_group_IT_number 19
_space_group_name_Hall 'P 2ac 2ab'
_space_group_name_H-M_alt 'P 21 21 21'
_symmetry_cell_setting orthorhombic
_symmetry_space_group_name_Hall 'P 2ac 2ab'
_symmetry_space_group_name_H-M 'P 21 21 21'
_atom_sites_solution_hydrogens geom
_atom_sites_solution_primary direct
_atom_sites_solution_secondary difmap
_audit_creation_method SHELXL-97
_cell_angle_alpha 90.00
_cell_angle_beta 90.00
_cell_angle_gamma 90.00
_cell_formula_units_Z 4
_cell_length_a 11.9418(3)
_cell_length_b 12.1022(3)
_cell_length_c 14.2821(3)
_cell_measurement_reflns_used 10821
_cell_measurement_temperature 150(2)
_cell_measurement_theta_max 66.8240
_cell_measurement_theta_min 3.0922
_cell_volume 2064.08(8)
_computing_cell_refinement
; 
CrysAlisPro, Agilent Technologies,
Version 1.171.36.20 (release 27-06-2012 CrysAlis171 .NET)
;
_computing_data_collection
; 
CrysAlisPro, Agilent Technologies,
Version 1.171.36.20 (release 27-06-2012 CrysAlis171 .NET)
;
_computing_data_reduction
; 
CrysAlisPro, Agilent Technologies,
Version 1.171.36.20 (release 27-06-2012 CrysAlis171 .NET)
;
_computing_molecular_graphics SHELXTL
_computing_publication_material SHELXTL
_computing_structure_refinement SHELXTL
_computing_structure_solution 'SHELXTL (Bruker, 2005)'
_diffrn_ambient_temperature 150(2)
_diffrn_detector_area_resol_mean 10.5058
_diffrn_measured_fraction_theta_full 0.999
_diffrn_measured_fraction_theta_max 0.999
_diffrn_measurement_device_type 'Xcalibur, Atlas, Gemini ultra'
_diffrn_measurement_method '\w scans'
_diffrn_radiation_monochromator mirror
_diffrn_radiation_source 'Enhance Ultra (Cu) X-ray Source'
_diffrn_radiation_type CuK\a
_diffrn_radiation_wavelength 1.54184
_diffrn_reflns_av_R_equivalents 0.0312
_diffrn_reflns_av_sigmaI/netI 0.0221
_diffrn_reflns_limit_h_max 12
_diffrn_reflns_limit_h_min -14
_diffrn_reflns_limit_k_max 13
_diffrn_reflns_limit_k_min -14
_diffrn_reflns_limit_l_max 16
_diffrn_reflns_limit_l_min -17
_diffrn_reflns_number 17564
_diffrn_reflns_theta_full 66.91
_diffrn_reflns_theta_max 66.91
_diffrn_reflns_theta_min 4.79
_exptl_absorpt_coefficient_mu 0.682
_exptl_absorpt_correction_T_max 0.7864
_exptl_absorpt_correction_T_min 0.7626
_exptl_absorpt_correction_type multi-scan
_exptl_absorpt_process_details
; 
CrysAlisPro, Agilent Technologies,
Version 1.171.36.20 (release 27-06-2012 CrysAlis171 .NET)
;
_exptl_crystal_colour colorless
_exptl_crystal_density_diffrn 1.218
_exptl_crystal_density_method 'not measured'
_exptl_crystal_description block
_exptl_crystal_F_000 824
_exptl_crystal_size_max 0.42
_exptl_crystal_size_mid 0.40
_exptl_crystal_size_min 0.37
_refine_diff_density_max 0.162
_refine_diff_density_min -0.264
_refine_diff_density_rms 0.060
_refine_ls_abs_structure_details 'Flack H D (1983), Acta Cryst. A39, 876-881'
_refine_ls_abs_structure_Flack -0.11(14)
_refine_ls_extinction_method none
_refine_ls_goodness_of_fit_ref 1.105
_refine_ls_hydrogen_treatment mixed
_refine_ls_matrix_type full
_refine_ls_number_parameters 253
_refine_ls_number_reflns 3671
_refine_ls_number_restraints 0
_refine_ls_restrained_S_all 1.105
_refine_ls_R_factor_all 0.0340
_refine_ls_R_factor_gt 0.0324
_refine_ls_shift/su_max 0.000
_refine_ls_shift/su_mean 0.000
_refine_ls_structure_factor_coef Fsqd
_refine_ls_weighting_details 'calc w=1/[\s^2^(Fo^2^)+(0.0492P)^2^+0.2280P] where P=(Fo^2^+2Fc^2^)/3'
_refine_ls_weighting_scheme calc
_refine_ls_wR_factor_gt 0.0808
_refine_ls_wR_factor_ref 0.0825
_reflns_number_gt 3521
_reflns_number_total 3671
_reflns_threshold_expression >2sigma(I)
_cod_data_source_file c4ra00835a2.cif
_cod_data_source_block 06053a
_cod_database_code 7235514

loop_
_symmetry_equiv_pos_as_xyz
'x, y, z'
'-x+1/2, -y, z+1/2'
'x+1/2, -y+1/2, -z'
'-x, y+1/2, -z+1/2'

loop_
_atom_site_label
_atom_site_type_symbol
_atom_site_fract_x
_atom_site_fract_y
_atom_site_fract_z
_atom_site_U_iso_or_equiv
_atom_site_adp_type
_atom_site_occupancy
_atom_site_symmetry_multiplicity
_atom_site_calc_flag
_atom_site_refinement_flags
C1 C 0.17199(12) 0.63578(12) 0.27084(9) 0.0230(3) Uani 1 1 d .
H1A H 0.2548 0.6362 0.2736 0.028 Uiso 1 1 calc R
H1B H 0.1501 0.5911 0.2157 0.028 Uiso 1 1 calc R
C2 C 0.13218(12) 0.75424(12) 0.25500(10) 0.0219(3) Uani 1 1 d .
H2 H 0.0538 0.7553 0.2303 0.026 Uiso 1 1 calc R
C3 C 0.14242(11) 0.82659(12) 0.34119(10) 0.0210(3) Uani 1 1 d .
H3 H 0.1017 0.8975 0.3297 0.025 Uiso 1 1 calc R
C4 C 0.10234(12) 0.77750(12) 0.43422(10) 0.0219(3) Uani 1 1 d .
C5 C 0.14421(11) 0.65662(12) 0.44455(9) 0.0189(3) Uani 1 1 d .
H5 H 0.2272 0.6631 0.4520 0.023 Uiso 1 1 calc R
C6 C 0.10420(13) 0.59906(13) 0.53411(10) 0.0266(3) Uani 1 1 d .
H6A H 0.1088 0.6511 0.5875 0.032 Uiso 1 1 calc R
H6B H 0.0251 0.5762 0.5268 0.032 Uiso 1 1 calc R
C7 C 0.17651(13) 0.49784(13) 0.55406(9) 0.0274(3) Uani 1 1 d .
H7A H 0.2511 0.5233 0.5753 0.033 Uiso 1 1 calc R
H7B H 0.1422 0.4561 0.6063 0.033 Uiso 1 1 calc R
C8 C 0.19270(12) 0.41955(12) 0.47186(9) 0.0208(3) Uani 1 1 d .
C9 C 0.20534(11) 0.47667(11) 0.37627(8) 0.0187(3) Uani 1 1 d .
H9 H 0.2833 0.5069 0.3756 0.022 Uiso 1 1 calc R
C10 C 0.12775(11) 0.57801(12) 0.35908(9) 0.0193(3) Uani 1 1 d .
C11 C 0.20275(13) 0.38847(12) 0.29795(9) 0.0234(3) Uani 1 1 d .
H11A H 0.1245 0.3638 0.2886 0.028 Uiso 1 1 calc R
H11B H 0.2287 0.4224 0.2387 0.028 Uiso 1 1 calc R
C12 C 0.27598(12) 0.28757(12) 0.31968(10) 0.0240(3) Uani 1 1 d .
H12A H 0.3556 0.3072 0.3097 0.029 Uiso 1 1 calc R
H12B H 0.2569 0.2272 0.2757 0.029 Uiso 1 1 calc R
C13 C 0.26063(12) 0.24581(12) 0.42126(10) 0.0214(3) Uani 1 1 d .
C14 C 0.29109(12) 0.34085(12) 0.48792(10) 0.0238(3) Uani 1 1 d .
H14 H 0.2905 0.3139 0.5541 0.029 Uiso 1 1 calc R
C15 C 0.13578(12) 0.24139(12) 0.43837(10) 0.0231(3) Uani 1 1 d .
C17 C 0.31965(13) 0.13749(13) 0.44135(11) 0.0295(3) Uani 1 1 d .
H17A H 0.3143 0.1207 0.5083 0.044 Uiso 1 1 calc R
H17B H 0.3986 0.1436 0.4234 0.044 Uiso 1 1 calc R
H17C H 0.2842 0.0782 0.4053 0.044 Uiso 1 1 calc R
C18 C 0.15063(14) 0.84895(13) 0.51362(10) 0.0292(3) Uani 1 1 d .
H18A H 0.2314 0.8361 0.5186 0.044 Uiso 1 1 calc R
H18B H 0.1144 0.8292 0.5729 0.044 Uiso 1 1 calc R
H18C H 0.1368 0.9271 0.5000 0.044 Uiso 1 1 calc R
C19 C -0.02662(13) 0.79114(14) 0.43753(12) 0.0321(4) Uani 1 1 d .
H19A H -0.0454 0.8697 0.4432 0.048 Uiso 1 1 calc R
H19B H -0.0565 0.7509 0.4915 0.048 Uiso 1 1 calc R
H19C H -0.0595 0.7615 0.3799 0.048 Uiso 1 1 calc R
C20 C 0.00538(12) 0.54228(13) 0.34345(11) 0.0283(3) Uani 1 1 d .
H20A H -0.0410 0.6077 0.3320 0.043 Uiso 1 1 calc R
H20B H -0.0220 0.5036 0.3992 0.043 Uiso 1 1 calc R
H20C H 0.0013 0.4928 0.2892 0.043 Uiso 1 1 calc R
C1' C 0.29201(13) 0.86370(13) 0.24597(10) 0.0267(3) Uani 1 1 d .
C2' C 0.40633(15) 0.81308(17) 0.23100(12) 0.0407(4) Uani 1 1 d .
H2A H 0.4612 0.8508 0.2708 0.061 Uiso 1 1 calc R
H2B H 0.4280 0.8212 0.1652 0.061 Uiso 1 1 calc R
H2C H 0.4039 0.7345 0.2474 0.061 Uiso 1 1 calc R
C3' C 0.28870(17) 0.98559(14) 0.21854(11) 0.0382(4) Uani 1 1 d .
H3D H 0.2178 1.0182 0.2394 0.057 Uiso 1 1 calc R
H3B H 0.2949 0.9923 0.1504 0.057 Uiso 1 1 calc R
H3C H 0.3513 1.0245 0.2483 0.057 Uiso 1 1 calc R
O1 O 0.20768(9) 0.80841(8) 0.19093(6) 0.0259(2) Uani 1 1 d .
O2 O 0.26080(8) 0.84811(9) 0.34155(7) 0.0228(2) Uani 1 1 d .
O3 O 0.39369(9) 0.39358(10) 0.46846(9) 0.0324(3) Uani 1 1 d .
H3A H 0.439(2) 0.3683(19) 0.5037(16) 0.049 Uiso 1 1 d .
O4 O 0.07336(9) 0.16415(9) 0.42570(8) 0.0334(3) Uani 1 1 d .
O5 O 0.09791(8) 0.34034(9) 0.46840(7) 0.0245(2) Uani 1 1 d .

loop_
_atom_site_aniso_label
_atom_site_aniso_U_11
_atom_site_aniso_U_22
_atom_site_aniso_U_33
_atom_site_aniso_U_23
_atom_site_aniso_U_13
_atom_site_aniso_U_12
C1 0.0328(7) 0.0204(7) 0.0159(6) -0.0014(5) -0.0010(6) 0.0016(6)
C2 0.0259(7) 0.0226(7) 0.0171(7) 0.0030(6) -0.0037(5) -0.0002(6)
C3 0.0213(6) 0.0203(7) 0.0213(7) 0.0011(6) -0.0028(5) 0.0015(6)
C4 0.0231(6) 0.0224(7) 0.0202(7) -0.0031(6) 0.0008(6) 0.0011(6)
C5 0.0196(6) 0.0207(7) 0.0164(6) -0.0007(5) 0.0001(5) 0.0002(5)
C6 0.0354(8) 0.0274(8) 0.0170(7) -0.0005(6) 0.0056(6) 0.0006(6)
C7 0.0408(8) 0.0287(8) 0.0128(6) 0.0004(6) 0.0015(6) 0.0018(7)
C8 0.0234(7) 0.0230(7) 0.0161(6) 0.0023(5) 0.0009(5) -0.0026(6)
C9 0.0194(6) 0.0201(7) 0.0166(6) 0.0013(5) -0.0006(5) -0.0011(5)
C10 0.0211(6) 0.0205(7) 0.0164(6) 0.0001(5) -0.0019(5) -0.0014(5)
C11 0.0332(7) 0.0218(7) 0.0152(6) 0.0002(5) 0.0015(6) -0.0009(6)
C12 0.0276(7) 0.0229(7) 0.0216(7) 0.0020(6) 0.0055(6) -0.0013(6)
C13 0.0224(7) 0.0217(7) 0.0202(7) 0.0040(5) 0.0018(5) -0.0011(6)
C14 0.0252(7) 0.0241(7) 0.0220(7) 0.0044(6) -0.0033(6) -0.0026(6)
C15 0.0256(7) 0.0242(7) 0.0194(7) 0.0044(6) 0.0036(6) -0.0025(6)
C17 0.0328(8) 0.0256(8) 0.0301(8) 0.0042(6) -0.0004(6) 0.0023(6)
C18 0.0415(8) 0.0259(8) 0.0201(7) -0.0043(6) 0.0014(6) 0.0003(7)
C19 0.0266(8) 0.0318(9) 0.0381(9) -0.0010(7) 0.0052(7) 0.0073(7)
C20 0.0240(7) 0.0267(8) 0.0344(8) -0.0019(6) -0.0067(6) -0.0005(6)
C1' 0.0328(7) 0.0282(8) 0.0192(7) 0.0007(6) 0.0022(6) -0.0055(6)
C2' 0.0342(9) 0.0557(11) 0.0321(8) -0.0020(8) 0.0083(7) -0.0017(8)
C3' 0.0565(11) 0.0299(9) 0.0283(8) 0.0051(7) -0.0010(8) -0.0135(8)
O1 0.0388(6) 0.0234(5) 0.0156(5) 0.0026(4) -0.0025(4) -0.0036(4)
O2 0.0245(5) 0.0258(5) 0.0182(5) 0.0005(4) -0.0003(4) -0.0031(4)
O3 0.0226(5) 0.0314(6) 0.0432(7) 0.0078(5) -0.0100(5) -0.0041(5)
O4 0.0295(5) 0.0278(6) 0.0430(7) 0.0015(5) 0.0074(5) -0.0091(5)
O5 0.0232(5) 0.0242(5) 0.0260(5) 0.0032(4) 0.0063(4) -0.0018(4)

loop_
_atom_type_symbol
_atom_type_description
_atom_type_scat_dispersion_real
_atom_type_scat_dispersion_imag
_atom_type_scat_source
C C 0.0181 0.0091 'International Tables Vol C Tables 4.2.6.8 and 6.1.1.4'
H H 0.0000 0.0000 'International Tables Vol C Tables 4.2.6.8 and 6.1.1.4'
O O 0.0492 0.0322 'International Tables Vol C Tables 4.2.6.8 and 6.1.1.4'

loop_
_geom_angle_atom_site_label_1
_geom_angle_atom_site_label_2
_geom_angle_atom_site_label_3
_geom_angle
C2 C1 C10 116.23(12)
C2 C1 H1A 108.2
C10 C1 H1A 108.2
C2 C1 H1B 108.2
C10 C1 H1B 108.2
H1A C1 H1B 107.4
O1 C2 C3 101.67(11)
O1 C2 C1 109.02(11)
C3 C2 C1 113.39(11)
O1 C2 H2 110.8
C3 C2 H2 110.8
C1 C2 H2 110.8
O2 C3 C2 100.77(11)
O2 C3 C4 111.99(11)
C2 C3 C4 117.07(12)
O2 C3 H3 108.9
C2 C3 H3 108.9
C4 C3 H3 108.9
C3 C4 C18 107.71(12)
C3 C4 C19 107.19(12)
C18 C4 C19 106.87(12)
C3 C4 C5 110.31(11)
C18 C4 C5 109.81(12)
C19 C4 C5 114.68(12)
C6 C5 C4 114.01(12)
C6 C5 C10 109.66(11)
C4 C5 C10 117.36(11)
C6 C5 H5 104.8
C4 C5 H5 104.8
C10 C5 H5 104.8
C7 C6 C5 110.14(12)
C7 C6 H6A 109.6
C5 C6 H6A 109.6
C7 C6 H6B 109.6
C5 C6 H6B 109.6
H6A C6 H6B 108.1
C8 C7 C6 115.34(12)
C8 C7 H7A 108.4
C6 C7 H7A 108.4
C8 C7 H7B 108.4
C6 C7 H7B 108.4
H7A C7 H7B 107.5
O5 C8 C7 109.33(11)
O5 C8 C14 100.87(11)
C7 C8 C14 111.70(11)
O5 C8 C9 109.62(10)
C7 C8 C9 114.69(11)
C14 C8 C9 109.74(11)
C8 C9 C11 109.27(11)
C8 C9 C10 115.84(11)
C11 C9 C10 114.70(11)
C8 C9 H9 105.3
C11 C9 H9 105.3
C10 C9 H9 105.3
C1 C10 C20 109.60(12)
C1 C10 C9 106.47(11)
C20 C10 C9 111.50(12)
C1 C10 C5 108.74(11)
C20 C10 C5 113.84(11)
C9 C10 C5 106.38(10)
C12 C11 C9 113.07(11)
C12 C11 H11A 109.0
C9 C11 H11A 109.0
C12 C11 H11B 109.0
C9 C11 H11B 109.0
H11A C11 H11B 107.8
C11 C12 C13 112.47(11)
C11 C12 H12A 109.1
C13 C12 H12A 109.1
C11 C12 H12B 109.1
C13 C12 H12B 109.1
H12A C12 H12B 107.8
C15 C13 C17 113.42(12)
C15 C13 C14 99.19(11)
C17 C13 C14 114.83(12)
C15 C13 C12 106.26(12)
C17 C13 C12 113.88(12)
C14 C13 C12 107.96(11)
O3 C14 C8 110.87(12)
O3 C14 C13 114.99(12)
C8 C14 C13 101.03(11)
O3 C14 H14 109.9
C8 C14 H14 109.9
C13 C14 H14 109.9
O4 C15 O5 121.79(13)
O4 C15 C13 127.67(14)
O5 C15 C13 110.51(12)
C13 C17 H17A 109.5
C13 C17 H17B 109.5
H17A C17 H17B 109.5
C13 C17 H17C 109.5
H17A C17 H17C 109.5
H17B C17 H17C 109.5
C4 C18 H18A 109.5
C4 C18 H18B 109.5
H18A C18 H18B 109.5
C4 C18 H18C 109.5
H18A C18 H18C 109.5
H18B C18 H18C 109.5
C4 C19 H19A 109.5
C4 C19 H19B 109.5
H19A C19 H19B 109.5
C4 C19 H19C 109.5
H19A C19 H19C 109.5
H19B C19 H19C 109.5
C10 C20 H20A 109.5
C10 C20 H20B 109.5
H20A C20 H20B 109.5
C10 C20 H20C 109.5
H20A C20 H20C 109.5
H20B C20 H20C 109.5
O2 C1' O1 106.11(11)
O2 C1' C2' 108.51(12)
O1 C1' C2' 111.44(13)
O2 C1' C3' 111.49(12)
O1 C1' C3' 106.88(12)
C2' C1' C3' 112.25(14)
C1' C2' H2A 109.5
C1' C2' H2B 109.5
H2A C2' H2B 109.5
C1' C2' H2C 109.5
H2A C2' H2C 109.5
H2B C2' H2C 109.5
C1' C3' H3D 109.5
C1' C3' H3B 109.5
H3D C3' H3B 109.5
C1' C3' H3C 109.5
H3D C3' H3C 109.5
H3B C3' H3C 109.5
C1' O1 C2 107.56(10)
C1' O2 C3 106.10(10)
C14 O3 H3A 107.0(16)
C15 O5 C8 109.15(10)

loop_
_geom_bond_atom_site_label_1
_geom_bond_atom_site_label_2
_geom_bond_distance
C1 C2 1.527(2)
C1 C10 1.5351(19)
C1 H1A 0.9900
C1 H1B 0.9900
C2 O1 1.4422(17)
C2 C3 1.516(2)
C2 H2 1.0000
C3 O2 1.4375(16)
C3 C4 1.532(2)
C3 H3 1.0000
C4 C18 1.538(2)
C4 C19 1.550(2)
C4 C5 1.5530(19)
C5 C6 1.5329(19)
C5 C10 1.5600(18)
C5 H5 1.0000
C6 C7 1.526(2)
C6 H6A 0.9900
C6 H6B 0.9900
C7 C8 1.5210(19)
C7 H7A 0.9900
C7 H7B 0.9900
C8 O5 1.4842(17)
C8 C14 1.530(2)
C8 C9 1.5376(17)
C9 C11 1.5464(19)
C9 C10 1.5566(19)
C9 H9 1.0000
C10 C20 1.5402(19)
C11 C12 1.534(2)
C11 H11A 0.9900
C11 H11B 0.9900
C12 C13 1.5472(18)
C12 H12A 0.9900
C12 H12B 0.9900
C13 C15 1.512(2)
C13 C17 1.516(2)
C13 C14 1.537(2)
C14 O3 1.4092(18)
C14 H14 1.0000
C15 O4 1.2091(19)
C15 O5 1.3500(18)
C17 H17A 0.9800
C17 H17B 0.9800
C17 H17C 0.9800
C18 H18A 0.9800
C18 H18B 0.9800
C18 H18C 0.9800
C19 H19A 0.9800
C19 H19B 0.9800
C19 H19C 0.9800
C20 H20A 0.9800
C20 H20B 0.9800
C20 H20C 0.9800
C1' O2 1.4275(17)
C1' O1 1.4422(18)
C1' C2' 1.512(2)
C1' C3' 1.527(2)
C2' H2A 0.9800
C2' H2B 0.9800
C2' H2C 0.9800
C3' H3D 0.9800
C3' H3B 0.9800
C3' H3C 0.9800
O3 H3A 0.80(2)

loop_
_geom_hbond_atom_site_label_D
_geom_hbond_atom_site_label_H
_geom_hbond_atom_site_label_A
_geom_hbond_distance_DH
_geom_hbond_distance_HA
_geom_hbond_distance_DA
_geom_hbond_angle_DHA
_geom_hbond_site_symmetry_A
O3 H3A O4 0.80(2) 1.93(2) 2.7161(15) 165(2) 3_556

loop_
_geom_torsion_atom_site_label_1
_geom_torsion_atom_site_label_2
_geom_torsion_atom_site_label_3
_geom_torsion_atom_site_label_4
_geom_torsion
C10 C1 C2 O1 160.43(11)
C10 C1 C2 C3 47.96(17)
O1 C2 C3 O2 -40.39(13)
C1 C2 C3 O2 76.48(14)
O1 C2 C3 C4 -162.08(11)
C1 C2 C3 C4 -45.21(17)
O2 C3 C4 C18 48.36(15)
C2 C3 C4 C18 164.00(12)
O2 C3 C4 C19 163.04(12)
C2 C3 C4 C19 -81.32(15)
O2 C3 C4 C5 -71.48(15)
C2 C3 C4 C5 44.16(16)
C3 C4 C5 C6 -177.74(11)
C18 C4 C5 C6 63.70(15)
C19 C4 C5 C6 -56.62(16)
C3 C4 C5 C10 -47.55(16)
C18 C4 C5 C10 -166.11(12)
C19 C4 C5 C10 73.57(16)
C4 C5 C6 C7 -162.13(12)
C10 C5 C6 C7 63.97(15)
C5 C6 C7 C8 -49.77(17)
C6 C7 C8 O5 -85.90(15)
C6 C7 C8 C14 163.33(13)
C6 C7 C8 C9 37.67(18)
O5 C8 C9 C11 -47.92(14)
C7 C8 C9 C11 -171.34(12)
C14 C8 C9 C11 61.99(14)
O5 C8 C9 C10 83.45(14)
C7 C8 C9 C10 -39.96(16)
C14 C8 C9 C10 -166.64(11)
C2 C1 C10 C20 76.20(15)
C2 C1 C10 C9 -163.08(12)
C2 C1 C10 C5 -48.82(15)
C8 C9 C10 C1 167.90(11)
C11 C9 C10 C1 -63.33(14)
C8 C9 C10 C20 -72.61(14)
C11 C9 C10 C20 56.16(15)
C8 C9 C10 C5 52.04(14)
C11 C9 C10 C5 -179.19(11)
C6 C5 C10 C1 -178.11(12)
C4 C5 C10 C1 49.71(15)
C6 C5 C10 C20 59.40(16)
C4 C5 C10 C20 -72.78(16)
C6 C5 C10 C9 -63.79(14)
C4 C5 C10 C9 164.03(11)
C8 C9 C11 C12 -45.30(15)
C10 C9 C11 C12 -177.29(11)
C9 C11 C12 C13 45.09(16)
C11 C12 C13 C15 46.70(15)
C11 C12 C13 C17 172.28(13)
C11 C12 C13 C14 -58.94(15)
O5 C8 C14 O3 163.96(11)
C7 C8 C14 O3 -79.99(15)
C9 C8 C14 O3 48.36(15)
O5 C8 C14 C13 41.62(12)
C7 C8 C14 C13 157.67(11)
C9 C8 C14 C13 -73.98(13)
C15 C13 C14 O3 -159.48(12)
C17 C13 C14 O3 79.29(15)
C12 C13 C14 O3 -48.95(15)
C15 C13 C14 C8 -40.05(13)
C17 C13 C14 C8 -161.28(12)
C12 C13 C14 C8 70.48(13)
C17 C13 C15 O4 -34.8(2)
C14 C13 C15 O4 -157.06(15)
C12 C13 C15 O4 91.06(18)
C17 C13 C15 O5 147.34(12)
C14 C13 C15 O5 25.08(14)
C12 C13 C15 O5 -86.80(14)
O2 C1' O1 C2 -4.01(15)
C2' C1' O1 C2 113.93(14)
C3' C1' O1 C2 -123.09(13)
C3 C2 O1 C1' 27.51(13)
C1 C2 O1 C1' -92.49(13)
O1 C1' O2 C3 -23.00(15)
C2' C1' O2 C3 -142.86(13)
C3' C1' O2 C3 93.02(14)
C2 C3 O2 C1' 39.24(14)
C4 C3 O2 C1' 164.43(12)
O4 C15 O5 C8 -176.71(13)
C13 C15 O5 C8 1.30(15)
C7 C8 O5 C15 -145.18(11)
C14 C8 O5 C15 -27.38(13)
C9 C8 O5 C15 88.31(13)
